data_1574925
loop_
_publ_author_name
'Ray, Ranay Kumar'
'Sudhadevi Antharjanam, P. K.'
'Chakraborty, Debashis'

_publ_section_title
;
 Efficient and controlled ring-opening copolymerization of cyclohexene
 oxide with cyclic anhydrides catalyzed by proline-based chiral alkyl
 Al(III) compounds.
;
_journal_issue 0
_journal_name_full 'Faraday discussions'
_journal_page_first 191
_journal_page_last 211
_journal_paper_doi 10.1039/d5fd00048c
_journal_volume 262
_journal_year 2026
_chemical_absolute_configuration unk
_chemical_formula_moiety '2(C24 H32 Al N O3), C4 H8 O'
_chemical_formula_sum 'C52 H72 Al2 N2 O7'
_chemical_formula_weight 891.07
_space_group_crystal_system trigonal
_space_group_IT_number 154
_space_group_name_Hall 'P 32 2"'
_space_group_name_H-M_alt 'P 32 2 1'
_atom_sites_solution_hydrogens geom
_audit_creation_method SHELXL-2019/3
_audit_update_record
;
2025-04-23 deposited with the CCDC.	2025-06-19 downloaded from the CCDC.
;
_cell_angle_alpha 90.00(3)
_cell_angle_beta 90.00(3)
_cell_angle_gamma 120.00(3)
_cell_formula_units_Z 3
_cell_length_a 9.466(2)
_cell_length_b 9.466(2)
_cell_length_c 49.901(10)
_cell_measurement_reflns_used 9680
_cell_measurement_temperature 120(2)
_cell_measurement_theta_max 23.62
_cell_measurement_theta_min 2.77
_cell_volume 3872.3(18)
_computing_cell_refinement 'APEX4 V8.40B (Bruker, 2021)'
_computing_data_collection 'APEX4 (Bruker, v2021.4-0)'
_computing_data_reduction 'SAINT/XPREP (Bruker, 2021)'
_computing_structure_refinement 'SHELXL-2019/3 (Sheldrick, 2019)'
_computing_structure_solution 'SHELXT-2018/2 (Sheldrick, 2018)'
_diffrn_ambient_temperature 120(2)
_diffrn_measured_fraction_theta_full 0.996
_diffrn_measured_fraction_theta_max 0.996
_diffrn_measurement_device_type 'Bruker D8 VENTURE diffractometer equipped with PHOTON II detector'
_diffrn_measurement_method '\w and \f scan'
_diffrn_radiation_source 'fine-focus sealed tube'
_diffrn_radiation_type MoK\a
_diffrn_radiation_wavelength 0.71073
_diffrn_reflns_av_R_equivalents 0.0813
_diffrn_reflns_av_unetI/netI 0.0292
_diffrn_reflns_Laue_measured_fraction_full 0.996
_diffrn_reflns_Laue_measured_fraction_max 0.996
_diffrn_reflns_limit_h_max 11
_diffrn_reflns_limit_h_min -11
_diffrn_reflns_limit_k_max 11
_diffrn_reflns_limit_k_min -11
_diffrn_reflns_limit_l_max 60
_diffrn_reflns_limit_l_min -60
_diffrn_reflns_number 90594
_diffrn_reflns_point_group_measured_fraction_full 0.998
_diffrn_reflns_point_group_measured_fraction_max 0.998
_diffrn_reflns_theta_full 25.242
_diffrn_reflns_theta_max 25.498
_diffrn_reflns_theta_min 2.518
_exptl_absorpt_coefficient_mu 0.106
_exptl_absorpt_correction_T_max 0.7455
_exptl_absorpt_correction_T_min 0.6776
_exptl_absorpt_correction_type multi-scan
_exptl_absorpt_process_details
;
 SADABS-2016/2 - Bruker AXS area detector scaling and absorption 
 correction
 Reference: Krause, L., Herbst-Irmer, R., Sheldrick G.M. & Stalke D.,
 J. Appl. Cryst. 48 (2015) 3-10.
;
_exptl_crystal_colour colourless
_exptl_crystal_density_diffrn 1.146
_exptl_crystal_description block
_exptl_crystal_F_000 1440
_exptl_crystal_size_max 0.241
_exptl_crystal_size_mid 0.143
_exptl_crystal_size_min 0.114
_refine_diff_density_max 0.392
_refine_diff_density_min -0.217
_refine_diff_density_rms 0.048
_refine_ls_abs_structure_details
;
 Refined as an inversion twin.
;
_refine_ls_abs_structure_Flack 0.1(3)
_refine_ls_extinction_method none
_refine_ls_goodness_of_fit_ref 1.180
_refine_ls_hydrogen_treatment constr
_refine_ls_matrix_type full
_refine_ls_number_parameters 308
_refine_ls_number_reflns 4816
_refine_ls_number_restraints 65
_refine_ls_restrained_S_all 1.174
_refine_ls_R_factor_all 0.0641
_refine_ls_R_factor_gt 0.0591
_refine_ls_shift/su_max 0.001
_refine_ls_shift/su_mean 0.000
_refine_ls_structure_factor_coef Fsqd
_refine_ls_weighting_details 'w=1/[\s^2^(Fo^2^)+(0.0536P)^2^+2.7819P] where P=(Fo^2^+2Fc^2^)/3'
_refine_ls_weighting_scheme calc
_refine_ls_wR_factor_gt 0.1369
_refine_ls_wR_factor_ref 0.1400
_reflns_Friedel_coverage 0.690
_reflns_Friedel_fraction_full 1.000
_reflns_Friedel_fraction_max 1.000
_reflns_number_gt 4512
_reflns_number_total 4816
_reflns_threshold_expression 'I > 2\s(I)'
_cod_data_source_file d5fd00048c2.cif
_cod_data_source_block AL1
_cod_depositor_comments 'Adding full bibliography for 1574922--1574925.cif.'
_cod_original_cell_volume 3872.6(18)
_cod_database_code 1574925
_shelx_shelxl_version_number 2019/3
_shelx_space_group_comment
;
The symmetry employed for this shelxl refinement is uniquely defined
by the following loop, which should always be used as a source of
symmetry information in preference to the above space-group names.
They are only intended as comments.
;
_shelx_estimated_absorpt_t_min 0.975
_shelx_estimated_absorpt_t_max 0.988

loop_
_space_group_symop_operation_xyz
'x, y, z'
'-y, x-y, z+2/3'
'-x+y, -x, z+1/3'
'y, x, -z'
'x-y, -y, -z+1/3'
'-x, -x+y, -z+2/3'

loop_
_atom_site_label
_atom_site_type_symbol
_atom_site_fract_x
_atom_site_fract_y
_atom_site_fract_z
_atom_site_U_iso_or_equiv
_atom_site_adp_type
_atom_site_occupancy
_atom_site_site_symmetry_order
_atom_site_calc_flag
_atom_site_refinement_flags_posn
_atom_site_refinement_flags_adp
_atom_site_refinement_flags_occupancy
_atom_site_disorder_assembly
_atom_site_disorder_group
Al1 Al 0.65842(13) 0.03200(15) 0.40401(2) 0.0251(3) Uani 1 1 d . . . . .
C1 C 0.9332(6) 0.0887(7) 0.46379(9) 0.0485(14) Uani 1 1 d . . . . .
H1 H 0.827127 0.027038 0.471284 0.058 Uiso 1 1 calc R U . . .
C2 C 1.0457(7) 0.0366(9) 0.46765(11) 0.0648(17) Uani 1 1 d . . . . .
H2 H 1.015085 -0.060740 0.477377 0.078 Uiso 1 1 calc R U . . .
C3 C 1.1986(8) 0.1243(11) 0.45758(13) 0.080(2) Uani 1 1 d . . . . .
H3 H 1.274780 0.088341 0.460420 0.096 Uiso 1 1 calc R U . . .
C4 C 1.2441(6) 0.2639(11) 0.44341(12) 0.074(2) Uani 1 1 d . . . . .
H4 H 1.351924 0.324606 0.436533 0.089 Uiso 1 1 calc R U . . .
C5 C 1.1311(6) 0.3190(8) 0.43885(10) 0.0629(18) Uani 1 1 d . . . . .
H5 H 1.163127 0.415959 0.428890 0.076 Uiso 1 1 calc R U . . .
C6 C 0.9728(5) 0.2301(7) 0.44909(8) 0.0440(13) Uani 1 1 d . . . . .
C7 C 0.8341(5) 0.2686(5) 0.44433(7) 0.0313(9) Uani 1 1 d . . . . .
C8 C 0.7894(4) 0.3235(5) 0.47052(7) 0.0265(8) Uani 1 1 d . . . . .
C9 C 0.9026(5) 0.4038(6) 0.49091(7) 0.0357(10) Uani 1 1 d . . . . .
H9 H 1.009935 0.420734 0.489287 0.043 Uiso 1 1 calc R U . . .
C10 C 0.8594(5) 0.4596(5) 0.51370(8) 0.0389(10) Uani 1 1 d . . . . .
H10 H 0.938403 0.517040 0.527204 0.047 Uiso 1 1 calc R U . . .
C11 C 0.7031(6) 0.4316(6) 0.51662(8) 0.0380(10) Uani 1 1 d . . . . .
H11 H 0.673715 0.468728 0.532187 0.046 Uiso 1 1 calc R U . . .
C12 C 0.5884(5) 0.3490(5) 0.49679(8) 0.0364(10) Uani 1 1 d . . . . .
H12 H 0.480120 0.328974 0.498781 0.044 Uiso 1 1 calc R U . . .
C13 C 0.6319(5) 0.2956(5) 0.47405(7) 0.0261(8) Uani 1 1 d . . . . .
H13 H 0.552356 0.238845 0.460583 0.031 Uiso 1 1 calc R U . . .
C14 C 0.8800(5) 0.3998(6) 0.42255(8) 0.0428(12) Uani 1 1 d . . . . .
H14 H 0.925706 0.370341 0.406846 0.051 Uiso 1 1 calc R U . . .
C15 C 1.0013(7) 0.5778(7) 0.43041(10) 0.0667(18) Uani 1 1 d . . . . .
H15A H 1.070243 0.581702 0.445626 0.080 Uiso 1 1 calc R U . . .
H15B H 1.072707 0.637837 0.415097 0.080 Uiso 1 1 calc R U . . .
C16 C 0.8964(8) 0.6508(6) 0.43830(11) 0.073(2) Uani 1 1 d . . . . .
H16A H 0.955989 0.770192 0.435332 0.087 Uiso 1 1 calc R U . . .
H16B H 0.865040 0.629102 0.457424 0.087 Uiso 1 1 calc R U . . .
C17 C 0.7455(8) 0.5676(6) 0.42033(10) 0.0586(15) Uani 1 1 d . . . . .
H17A H 0.646448 0.548695 0.430069 0.070 Uiso 1 1 calc R U . . .
H17B H 0.759044 0.633467 0.404112 0.070 Uiso 1 1 calc R U . . .
C18 C 0.6325(5) 0.3127(5) 0.39485(7) 0.0313(9) Uani 1 1 d . . . . .
C19 C 0.4062(6) 0.2746(7) 0.36533(8) 0.0460(12) Uani 1 1 d . . . . .
C20 C 0.4946(9) 0.2920(11) 0.33915(9) 0.084(2) Uani 1 1 d . . . . .
H20A H 0.414601 0.236063 0.324866 0.127 Uiso 1 1 calc R U . . .
H20B H 0.561878 0.407917 0.334661 0.127 Uiso 1 1 calc R U . . .
H20C H 0.564306 0.243400 0.340977 0.127 Uiso 1 1 calc R U . . .
C21 C 0.3169(8) 0.3718(8) 0.36475(11) 0.0671(16) Uani 1 1 d . . . . .
H21A H 0.230744 0.325760 0.351153 0.101 Uiso 1 1 calc R U . . .
H21B H 0.268438 0.365962 0.382358 0.101 Uiso 1 1 calc R U . . .
H21C H 0.394379 0.485921 0.360368 0.101 Uiso 1 1 calc R U . . .
C22 C 0.2905(6) 0.1010(7) 0.37346(13) 0.0619(16) Uani 1 1 d . . . . .
H22A H 0.209816 0.046051 0.359230 0.093 Uiso 1 1 calc R U . . .
H22B H 0.351652 0.044018 0.376377 0.093 Uiso 1 1 calc R U . . .
H22C H 0.234591 0.099976 0.390050 0.093 Uiso 1 1 calc R U . . .
C23 C 0.4462(5) -0.1698(5) 0.40477(8) 0.0416(11) Uani 1 1 d . . . . .
H23A H 0.423913 -0.222503 0.387159 0.062 Uiso 1 1 calc R U . . .
H23B H 0.448046 -0.243672 0.418353 0.062 Uiso 1 1 calc R U . . .
H23C H 0.360675 -0.144115 0.409184 0.062 Uiso 1 1 calc R U . . .
C24 C 0.8396(5) 0.0224(6) 0.38619(8) 0.0401(11) Uani 1 1 d . . . . .
H24A H 0.802706 -0.031765 0.368789 0.060 Uiso 1 1 calc R U . . .
H24B H 0.930917 0.133389 0.383532 0.060 Uiso 1 1 calc R U . . .
H24C H 0.875002 -0.039066 0.397415 0.060 Uiso 1 1 calc R U . . .
N1 N 0.7371(5) 0.4113(4) 0.41334(6) 0.0387(9) Uani 1 1 d . . . . .
O1 O 0.5301(4) 0.3606(4) 0.38672(5) 0.0398(7) Uani 1 1 d . . . . .
O2 O 0.6319(3) 0.1893(3) 0.38527(5) 0.0279(6) Uani 1 1 d . . . . .
O3 O 0.6961(3) 0.1243(3) 0.43562(4) 0.0259(6) Uani 1 1 d . . . . .
O4 O 0.8964(9) 0.5432(9) 0.35934(13) 0.0522(18) Uani 0.5 1 d D U P A -1
C25 C 0.977(4) 0.462(3) 0.3482(7) 0.056(6) Uani 0.5 1 d D U P A -1
H25A H 0.907797 0.342177 0.349991 0.067 Uiso 0.5 1 calc R U P A -1
H25B H 1.082443 0.497724 0.357240 0.067 Uiso 0.5 1 calc R U P A -1
C26 C 1.002(3) 0.513(3) 0.3188(6) 0.044(5) Uani 0.5 1 d D U P A -1
H26A H 1.104976 0.524237 0.312024 0.052 Uiso 0.5 1 calc R U P A -1
H26B H 0.910611 0.431294 0.307766 0.052 Uiso 0.5 1 calc R U P A -1
C27 C 1.0074(19) 0.6761(17) 0.3175(4) 0.061(4) Uani 0.5 1 d D U P A -1
H27A H 1.121106 0.767874 0.316540 0.073 Uiso 0.5 1 calc R U P A -1
H27B H 0.945557 0.681434 0.301875 0.073 Uiso 0.5 1 calc R U P A -1
C28 C 0.930(3) 0.677(2) 0.3427(4) 0.091(6) Uani 0.5 1 d D U P A -1
H28A H 1.001754 0.779272 0.352453 0.109 Uiso 0.5 1 calc R U P A -1
H28B H 0.826244 0.675037 0.338798 0.109 Uiso 0.5 1 calc R U P A -1

loop_
_atom_site_aniso_label
_atom_site_aniso_U_11
_atom_site_aniso_U_22
_atom_site_aniso_U_33
_atom_site_aniso_U_23
_atom_site_aniso_U_13
_atom_site_aniso_U_12
Al1 0.0179(5) 0.0360(6) 0.0142(5) -0.0044(4) -0.0016(4) 0.0080(5)
C1 0.044(3) 0.087(4) 0.028(2) -0.021(2) -0.013(2) 0.042(3)
C2 0.060(4) 0.107(5) 0.051(3) -0.036(3) -0.024(3) 0.059(4)
C3 0.053(4) 0.135(7) 0.061(4) -0.045(4) -0.025(3) 0.055(4)
C4 0.023(2) 0.141(7) 0.053(3) -0.042(4) -0.007(2) 0.036(4)
C5 0.023(2) 0.107(5) 0.035(3) -0.028(3) -0.004(2) 0.015(3)
C6 0.021(2) 0.082(4) 0.0179(19) -0.025(2) -0.0056(16) 0.017(2)
C7 0.0171(18) 0.045(2) 0.0161(18) -0.0068(16) -0.0008(15) 0.0036(17)
C8 0.0211(19) 0.031(2) 0.0158(17) -0.0023(15) 0.0006(14) 0.0047(17)
C9 0.023(2) 0.054(3) 0.0177(18) -0.0086(18) -0.0025(16) 0.010(2)
C10 0.041(3) 0.044(2) 0.023(2) -0.0135(18) -0.0079(18) 0.014(2)
C11 0.051(3) 0.042(3) 0.024(2) -0.0089(18) 0.0001(19) 0.025(2)
C12 0.035(2) 0.042(3) 0.039(2) -0.004(2) -0.0014(18) 0.024(2)
C13 0.027(2) 0.030(2) 0.0188(17) -0.0022(15) -0.0040(15) 0.0126(16)
C14 0.026(2) 0.050(3) 0.0199(19) 0.0011(18) 0.0012(17) -0.006(2)
C15 0.051(3) 0.053(3) 0.037(3) 0.007(2) 0.004(2) -0.019(3)
C16 0.094(5) 0.027(3) 0.047(3) 0.002(2) -0.008(3) -0.007(3)
C17 0.090(4) 0.033(3) 0.038(3) 0.004(2) 0.003(3) 0.019(3)
C18 0.037(2) 0.038(2) 0.0129(17) 0.0058(16) 0.0070(16) 0.0139(19)
C19 0.051(3) 0.075(4) 0.028(2) -0.004(2) -0.004(2) 0.044(3)
C20 0.089(4) 0.180(8) 0.018(2) -0.009(3) -0.006(3) 0.093(5)
C21 0.084(4) 0.097(5) 0.050(3) 0.017(3) 0.003(3) 0.067(4)
C22 0.038(3) 0.075(4) 0.083(4) -0.022(3) -0.023(3) 0.036(3)
C23 0.032(2) 0.039(2) 0.031(2) -0.0058(18) -0.0035(18) 0.001(2)
C24 0.035(2) 0.059(3) 0.031(2) -0.007(2) 0.0013(18) 0.027(2)
N1 0.052(2) 0.0261(18) 0.0195(16) 0.0016(14) 0.0023(16) 0.0054(17)
O1 0.056(2) 0.0461(18) 0.0248(14) 0.0022(13) 0.0015(14) 0.0307(16)
O2 0.0271(14) 0.0398(16) 0.0137(12) -0.0029(11) -0.0023(10) 0.0144(12)
O3 0.0162(12) 0.0380(15) 0.0128(11) -0.0031(10) -0.0020(10) 0.0056(11)
O4 0.066(5) 0.062(5) 0.041(4) 0.016(3) 0.023(3) 0.041(4)
C25 0.070(13) 0.058(13) 0.058(10) 0.008(10) 0.019(9) 0.045(12)
C26 0.045(7) 0.052(11) 0.033(7) 0.002(7) 0.022(5) 0.022(7)
C27 0.056(9) 0.065(10) 0.057(9) 0.020(7) 0.009(6) 0.028(8)
C28 0.106(16) 0.083(11) 0.085(13) 0.026(9) 0.040(12) 0.049(11)

loop_
_atom_type_symbol
_atom_type_description
_atom_type_scat_dispersion_real
_atom_type_scat_dispersion_imag
_atom_type_scat_source
C C 0.0033 0.0016 'International Tables Vol C Tables 4.2.6.8 and 6.1.1.4'
H H 0.0000 0.0000 'International Tables Vol C Tables 4.2.6.8 and 6.1.1.4'
Al Al 0.0645 0.0514 'International Tables Vol C Tables 4.2.6.8 and 6.1.1.4'
N N 0.0061 0.0033 'International Tables Vol C Tables 4.2.6.8 and 6.1.1.4'
O O 0.0106 0.0060 'International Tables Vol C Tables 4.2.6.8 and 6.1.1.4'

loop_
_geom_angle_atom_site_label_1
_geom_angle_atom_site_label_2
_geom_angle_atom_site_label_3
_geom_angle
_geom_angle_site_symmetry_1
_geom_angle_site_symmetry_3
_geom_angle_publ_flag
O3 Al1 O2 97.32(13) . . ?
O3 Al1 C23 108.80(16) . . ?
O2 Al1 C23 107.70(18) . . ?
O3 Al1 C24 117.63(16) . . ?
O2 Al1 C24 106.01(17) . . ?
C23 Al1 C24 117.0(2) . . ?
C2 C1 C6 121.5(5) . . ?
C2 C1 H1 119.2 . . ?
C6 C1 H1 119.2 . . ?
C3 C2 C1 120.3(7) . . ?
C3 C2 H2 119.9 . . ?
C1 C2 H2 119.9 . . ?
C2 C3 C4 120.6(6) . . ?
C2 C3 H3 119.7 . . ?
C4 C3 H3 119.7 . . ?
C3 C4 C5 120.4(5) . . ?
C3 C4 H4 119.8 . . ?
C5 C4 H4 119.8 . . ?
C6 C5 C4 119.8(7) . . ?
C6 C5 H5 120.1 . . ?
C4 C5 H5 120.1 . . ?
C5 C6 C1 117.4(5) . . ?
C5 C6 C7 125.6(5) . . ?
C1 C6 C7 116.9(4) . . ?
O3 C7 C14 108.4(3) . . ?
O3 C7 C8 108.1(3) . . ?
C14 C7 C8 109.9(4) . . ?
O3 C7 C6 107.7(4) . . ?
C14 C7 C6 111.6(4) . . ?
C8 C7 C6 111.0(3) . . ?
C13 C8 C9 118.0(4) . . ?
C13 C8 C7 119.5(3) . . ?
C9 C8 C7 122.4(4) . . ?
C8 C9 C10 120.6(4) . . ?
C8 C9 H9 119.7 . . ?
C10 C9 H9 119.7 . . ?
C11 C10 C9 120.2(4) . . ?
C11 C10 H10 119.9 . . ?
C9 C10 H10 119.9 . . ?
C10 C11 C12 119.8(4) . . ?
C10 C11 H11 120.1 . . ?
C12 C11 H11 120.1 . . ?
C11 C12 C13 119.9(4) . . ?
C11 C12 H12 120.0 . . ?
C13 C12 H12 120.0 . . ?
C12 C13 C8 121.4(4) . . ?
C12 C13 H13 119.3 . . ?
C8 C13 H13 119.3 . . ?
N1 C14 C7 112.2(3) . . ?
N1 C14 C15 101.9(5) . . ?
C7 C14 C15 117.2(4) . . ?
N1 C14 H14 108.4 . . ?
C7 C14 H14 108.4 . . ?
C15 C14 H14 108.4 . . ?
C16 C15 C14 105.3(4) . . ?
C16 C15 H15A 110.7 . . ?
C14 C15 H15A 110.7 . . ?
C16 C15 H15B 110.7 . . ?
C14 C15 H15B 110.7 . . ?
H15A C15 H15B 108.8 . . ?
C15 C16 C17 105.6(5) . . ?
C15 C16 H16A 110.6 . . ?
C17 C16 H16A 110.6 . . ?
C15 C16 H16B 110.6 . . ?
C17 C16 H16B 110.6 . . ?
H16A C16 H16B 108.8 . . ?
N1 C17 C16 102.8(5) . . ?
N1 C17 H17A 111.2 . . ?
C16 C17 H17A 111.2 . . ?
N1 C17 H17B 111.2 . . ?
C16 C17 H17B 111.2 . . ?
H17A C17 H17B 109.1 . . ?
O2 C18 O1 122.5(4) . . ?
O2 C18 N1 124.7(4) . . ?
O1 C18 N1 112.7(4) . . ?
O1 C19 C22 110.3(4) . . ?
O1 C19 C20 108.5(4) . . ?
C22 C19 C20 114.3(5) . . ?
O1 C19 C21 101.9(4) . . ?
C22 C19 C21 110.0(4) . . ?
C20 C19 C21 111.1(4) . . ?
C19 C20 H20A 109.5 . . ?
C19 C20 H20B 109.5 . . ?
H20A C20 H20B 109.5 . . ?
C19 C20 H20C 109.5 . . ?
H20A C20 H20C 109.5 . . ?
H20B C20 H20C 109.5 . . ?
C19 C21 H21A 109.5 . . ?
C19 C21 H21B 109.5 . . ?
H21A C21 H21B 109.5 . . ?
C19 C21 H21C 109.5 . . ?
H21A C21 H21C 109.5 . . ?
H21B C21 H21C 109.5 . . ?
C19 C22 H22A 109.5 . . ?
C19 C22 H22B 109.5 . . ?
H22A C22 H22B 109.5 . . ?
C19 C22 H22C 109.5 . . ?
H22A C22 H22C 109.5 . . ?
H22B C22 H22C 109.5 . . ?
Al1 C23 H23A 109.5 . . ?
Al1 C23 H23B 109.5 . . ?
H23A C23 H23B 109.5 . . ?
Al1 C23 H23C 109.5 . . ?
H23A C23 H23C 109.5 . . ?
H23B C23 H23C 109.5 . . ?
Al1 C24 H24A 109.5 . . ?
Al1 C24 H24B 109.5 . . ?
H24A C24 H24B 109.5 . . ?
Al1 C24 H24C 109.5 . . ?
H24A C24 H24C 109.5 . . ?
H24B C24 H24C 109.5 . . ?
C18 N1 C17 120.8(4) . . ?
C18 N1 C14 123.2(4) . . ?
C17 N1 C14 113.8(4) . . ?
C18 O1 C19 122.9(3) . . ?
C18 O2 Al1 127.3(2) . . ?
C7 O3 Al1 128.4(2) . . ?
C28 O4 C25 108.2(14) . . ?
O4 C25 C26 104(2) . . ?
O4 C25 H25A 111.0 . . ?
C26 C25 H25A 111.0 . . ?
O4 C25 H25B 111.0 . . ?
C26 C25 H25B 111.0 . . ?
H25A C25 H25B 109.0 . . ?
C27 C26 C25 106.7(19) . . ?
C27 C26 H26A 110.4 . . ?
C25 C26 H26A 110.4 . . ?
C27 C26 H26B 110.4 . . ?
C25 C26 H26B 110.4 . . ?
H26A C26 H26B 108.6 . . ?
C28 C27 C26 101.8(16) . . ?
C28 C27 H27A 111.4 . . ?
C26 C27 H27A 111.4 . . ?
C28 C27 H27B 111.4 . . ?
C26 C27 H27B 111.4 . . ?
H27A C27 H27B 109.3 . . ?
O4 C28 C27 112.9(17) . . ?
O4 C28 H28A 109.0 . . ?
C27 C28 H28A 109.0 . . ?
O4 C28 H28B 109.0 . . ?
C27 C28 H28B 109.0 . . ?
H28A C28 H28B 107.8 . . ?

loop_
_geom_bond_atom_site_label_1
_geom_bond_atom_site_label_2
_geom_bond_distance
_geom_bond_site_symmetry_2
_geom_bond_publ_flag
Al1 O3 1.751(3) . ?
Al1 O2 1.879(3) . ?
Al1 C23 1.962(4) . ?
Al1 C24 1.973(4) . ?
C1 C2 1.392(7) . ?
C1 C6 1.403(8) . ?
C1 H1 0.9500 . ?
C2 C3 1.354(9) . ?
C2 H2 0.9500 . ?
C3 C4 1.364(10) . ?
C3 H3 0.9500 . ?
C4 C5 1.424(9) . ?
C4 H4 0.9500 . ?
C5 C6 1.397(7) . ?
C5 H5 0.9500 . ?
C6 C7 1.547(7) . ?
C7 O3 1.406(5) . ?
C7 C14 1.540(6) . ?
C7 C8 1.542(5) . ?
C8 C13 1.389(5) . ?
C8 C9 1.395(5) . ?
C9 C10 1.398(6) . ?
C9 H9 0.9500 . ?
C10 C11 1.375(6) . ?
C10 H10 0.9500 . ?
C11 C12 1.385(6) . ?
C11 H11 0.9500 . ?
C12 C13 1.386(6) . ?
C12 H12 0.9500 . ?
C13 H13 0.9500 . ?
C14 N1 1.484(6) . ?
C14 C15 1.541(7) . ?
C14 H14 1.0000 . ?
C15 C16 1.518(10) . ?
C15 H15A 0.9900 . ?
C15 H15B 0.9900 . ?
C16 C17 1.530(8) . ?
C16 H16A 0.9900 . ?
C16 H16B 0.9900 . ?
C17 N1 1.483(7) . ?
C17 H17A 0.9900 . ?
C17 H17B 0.9900 . ?
C18 O2 1.259(5) . ?
C18 O1 1.323(5) . ?
C18 N1 1.334(5) . ?
C19 O1 1.491(6) . ?
C19 C22 1.505(8) . ?
C19 C20 1.515(6) . ?
C19 C21 1.529(7) . ?
C20 H20A 0.9800 . ?
C20 H20B 0.9800 . ?
C20 H20C 0.9800 . ?
C21 H21A 0.9800 . ?
C21 H21B 0.9800 . ?
C21 H21C 0.9800 . ?
C22 H22A 0.9800 . ?
C22 H22B 0.9800 . ?
C22 H22C 0.9800 . ?
C23 H23A 0.9800 . ?
C23 H23B 0.9800 . ?
C23 H23C 0.9800 . ?
C24 H24A 0.9800 . ?
C24 H24B 0.9800 . ?
C24 H24C 0.9800 . ?
O4 C28 1.410(17) . ?
O4 C25 1.44(2) . ?
C25 C26 1.529(13) . ?
C25 H25A 0.9900 . ?
C25 H25B 0.9900 . ?
C26 C27 1.515(19) . ?
C26 H26A 0.9900 . ?
C26 H26B 0.9900 . ?
C27 C28 1.462(14) . ?
C27 H27A 0.9900 . ?
C27 H27B 0.9900 . ?
C28 H28A 0.9900 . ?
C28 H28B 0.9900 . ?

loop_
_geom_hbond_atom_site_label_D
_geom_hbond_atom_site_label_H
_geom_hbond_atom_site_label_A
_geom_hbond_distance_DH
_geom_hbond_distance_HA
_geom_hbond_distance_DA
_geom_hbond_angle_DHA
_geom_hbond_site_symmetry_A
_geom_hbond_publ_flag
C20 H20C O2 0.98 2.43 3.033(6) 119.7 . yes

loop_
_geom_torsion_atom_site_label_1
_geom_torsion_atom_site_label_2
_geom_torsion_atom_site_label_3
_geom_torsion_atom_site_label_4
_geom_torsion
_geom_torsion_site_symmetry_1
_geom_torsion_site_symmetry_2
_geom_torsion_site_symmetry_3
_geom_torsion_site_symmetry_4
_geom_torsion_publ_flag
C6 C1 C2 C3 1.3(7) . . . . ?
C1 C2 C3 C4 -0.4(8) . . . . ?
C2 C3 C4 C5 -0.3(9) . . . . ?
C3 C4 C5 C6 0.3(8) . . . . ?
C4 C5 C6 C1 0.4(6) . . . . ?
C4 C5 C6 C7 -176.0(4) . . . . ?
C2 C1 C6 C5 -1.2(6) . . . . ?
C2 C1 C6 C7 175.5(4) . . . . ?
C5 C6 C7 O3 129.3(4) . . . . ?
C1 C6 C7 O3 -47.1(4) . . . . ?
C5 C6 C7 C14 10.4(6) . . . . ?
C1 C6 C7 C14 -166.0(3) . . . . ?
C5 C6 C7 C8 -112.5(4) . . . . ?
C1 C6 C7 C8 71.0(5) . . . . ?
O3 C7 C8 C13 -34.0(5) . . . . ?
C14 C7 C8 C13 84.2(4) . . . . ?
C6 C7 C8 C13 -151.9(4) . . . . ?
O3 C7 C8 C9 147.3(4) . . . . ?
C14 C7 C8 C9 -94.5(5) . . . . ?
C6 C7 C8 C9 29.4(6) . . . . ?
C13 C8 C9 C10 -2.3(6) . . . . ?
C7 C8 C9 C10 176.4(4) . . . . ?
C8 C9 C10 C11 1.9(7) . . . . ?
C9 C10 C11 C12 -0.6(7) . . . . ?
C10 C11 C12 C13 -0.3(7) . . . . ?
C11 C12 C13 C8 -0.2(7) . . . . ?
C9 C8 C13 C12 1.5(6) . . . . ?
C7 C8 C13 C12 -177.3(4) . . . . ?
O3 C7 C14 N1 48.5(5) . . . . ?
C8 C7 C14 N1 -69.5(4) . . . . ?
C6 C7 C14 N1 166.9(3) . . . . ?
O3 C7 C14 C15 166.0(4) . . . . ?
C8 C7 C14 C15 48.0(6) . . . . ?
C6 C7 C14 C15 -75.6(6) . . . . ?
N1 C14 C15 C16 27.7(4) . . . . ?
C7 C14 C15 C16 -95.2(5) . . . . ?
C14 C15 C16 C17 -33.3(5) . . . . ?
C15 C16 C17 N1 24.6(5) . . . . ?
O2 C18 N1 C17 170.3(4) . . . . ?
O1 C18 N1 C17 -7.7(6) . . . . ?
O2 C18 N1 C14 8.0(6) . . . . ?
O1 C18 N1 C14 -170.0(3) . . . . ?
C16 C17 N1 C18 -171.1(4) . . . . ?
C16 C17 N1 C14 -7.2(5) . . . . ?
C7 C14 N1 C18 -83.0(5) . . . . ?
C15 C14 N1 C18 150.8(4) . . . . ?
C7 C14 N1 C17 113.6(4) . . . . ?
C15 C14 N1 C17 -12.7(4) . . . . ?
O2 C18 O1 C19 -0.7(6) . . . . ?
N1 C18 O1 C19 177.3(4) . . . . ?
C22 C19 O1 C18 60.5(5) . . . . ?
C20 C19 O1 C18 -65.5(6) . . . . ?
C21 C19 O1 C18 177.3(4) . . . . ?
O1 C18 O2 Al1 -139.5(3) . . . . ?
N1 C18 O2 Al1 42.7(5) . . . . ?
O3 Al1 O2 C18 -4.1(4) . . . . ?
C23 Al1 O2 C18 108.4(4) . . . . ?
C24 Al1 O2 C18 -125.6(4) . . . . ?
C14 C7 O3 Al1 45.1(5) . . . . ?
C8 C7 O3 Al1 164.2(2) . . . . ?
C6 C7 O3 Al1 -75.8(4) . . . . ?
O2 Al1 O3 C7 -69.8(3) . . . . ?
C23 Al1 O3 C7 178.6(4) . . . . ?
C24 Al1 O3 C7 42.6(4) . . . . ?
C28 O4 C25 C26 -21.9(19) . . . . ?
O4 C25 C26 C27 25.9(14) . . . . ?
C25 C26 C27 C28 -19.4(16) . . . . ?
C25 O4 C28 C27 10(2) . . . . ?
C26 C27 C28 O4 6(2) . . . . ?
